data_4080030
loop_
_publ_author_name
'Warratz, Svenja'
'Postigo, Lorena'
'Royo, Beatriz'

_publ_section_title
;
 Direct Synthesis of Iron(0) N-Heterocyclic Carbene Complexes by Using
 Fe3(CO)12and Their Application in Reduction of Carbonyl Groups
;
_journal_issue 3
_journal_name_full Organometallics
_journal_page_first 893
_journal_paper_doi 10.1021/om3012085
_journal_volume 32
_journal_year 2013
_chemical_compound_source 'synthesis as described'
_chemical_formula_moiety 'C45 H48 Fe N4 O3, C25 H24 Fe N2 O4'
_chemical_formula_sum 'C70 H72 Fe2 N6 O7'
_chemical_formula_weight 1221.04
_chemical_name_systematic
;
 ?
;
_space_group_IT_number 14
_symmetry_cell_setting monoclinic
_symmetry_Int_Tables_number 14
_symmetry_space_group_name_Hall '-P 2ybc'
_symmetry_space_group_name_H-M 'P 1 21/c 1'
_atom_sites_solution_hydrogens geom
_atom_sites_solution_primary direct
_atom_sites_solution_secondary difmap
_audit_conform_dict_location ftp://ftp.iucr.org/pub/cif_core.dic
_audit_conform_dict_name cif_core.dic
_audit_conform_dict_version 2.4
_audit_creation_date 2012-06-27T11:10:57-00:00
_audit_creation_method 'WinGX routine CIF_UPDATE'
_cell_angle_alpha 90
_cell_angle_beta 92.407(7)
_cell_angle_gamma 90
_cell_formula_units_Z 4
_cell_length_a 18.515(4)
_cell_length_b 15.392(2)
_cell_length_c 21.541(4)
_cell_measurement_reflns_used 1980
_cell_measurement_temperature 100(2)
_cell_measurement_theta_max 22.2
_cell_measurement_theta_min 2.2
_cell_measurement_wavelength 0.71073
_cell_volume 6133.4(19)
_computing_cell_refinement 'APPEX2 (BRUKER AXS, 2005)'
_computing_data_collection 'APPEX2 (BRUKER AXS, 2005)'
_computing_data_reduction 'APPEX2 (BRUKER AXS, 2005)'
_computing_molecular_graphics 'Ortep-3 for Windows (Farrugia, 1997)'
_computing_publication_material 'WinGX publication routines (Farrugia, 1999)'
_computing_structure_refinement 'SHELXL-97 (Sheldrick, 2008)'
_computing_structure_solution 'SIR97 (Giacovazzo et al, 1997)'
_diffrn_ambient_temperature 100(2)
_diffrn_measured_fraction_theta_full 0.999
_diffrn_measured_fraction_theta_max 0.999
_diffrn_measurement_device 'four-circle diffractometer'
_diffrn_measurement_device_type 'BRUKER APPEX-II CCD'
_diffrn_measurement_method 'omega and phi scans'
_diffrn_radiation_monochromator graphite
_diffrn_radiation_probe x-ray
_diffrn_radiation_source 'fine-focus sealed tube'
_diffrn_radiation_type MoK\a
_diffrn_radiation_wavelength 0.7107
_diffrn_reflns_av_R_equivalents 0.1607
_diffrn_reflns_av_unetI/netI 0.1497
_diffrn_reflns_limit_h_max 22
_diffrn_reflns_limit_h_min -22
_diffrn_reflns_limit_k_max 18
_diffrn_reflns_limit_k_min 0
_diffrn_reflns_limit_l_max 25
_diffrn_reflns_limit_l_min 0
_diffrn_reflns_number 53227
_diffrn_reflns_theta_full 25.35
_diffrn_reflns_theta_max 25.35
_diffrn_reflns_theta_min 1.63
_exptl_absorpt_coefficient_mu 0.533
_exptl_absorpt_correction_T_max 1
_exptl_absorpt_correction_T_min 0.8446
_exptl_absorpt_correction_type multi-scan
_exptl_absorpt_process_details 'BRUKER SADABS'
_exptl_crystal_colour colourless
_exptl_crystal_density_diffrn 1.322
_exptl_crystal_density_method 'not measured'
_exptl_crystal_description prism
_exptl_crystal_F_000 2568
_exptl_crystal_size_max 0.55
_exptl_crystal_size_mid 0.05
_exptl_crystal_size_min 0.04
_refine_diff_density_max 0.652
_refine_diff_density_min -0.483
_refine_diff_density_rms 0.097
_refine_ls_extinction_method none
_refine_ls_goodness_of_fit_ref 1.019
_refine_ls_hydrogen_treatment constr
_refine_ls_matrix_type full
_refine_ls_number_parameters 784
_refine_ls_number_reflns 11213
_refine_ls_number_restraints 0
_refine_ls_restrained_S_all 1.019
_refine_ls_R_factor_all 0.1306
_refine_ls_R_factor_gt 0.0655
_refine_ls_shift/su_max 0
_refine_ls_shift/su_mean 0
_refine_ls_structure_factor_coef Fsqd
_refine_ls_weighting_details 'calc w=1/[\s^2^(Fo^2^)+(0.0263P)^2^+1.5335P] where P=(Fo^2^+2Fc^2^)/3'
_refine_ls_weighting_scheme calc
_refine_ls_wR_factor_gt 0.1328
_refine_ls_wR_factor_ref 0.1654
_reflns_number_gt 6492
_reflns_number_total 11213
_reflns_threshold_expression >2\s(I)
_cod_data_source_file om3012085_si_002.cif
_cod_data_source_block ry04rya1n
_cod_database_code 4080030

loop_
_symmetry_equiv_pos_as_xyz
'x, y, z'
'-x, y+1/2, -z+1/2'
'-x, -y, -z'
'x, -y-1/2, z-1/2'

loop_
_atom_site_label
_atom_site_type_symbol
_atom_site_fract_x
_atom_site_fract_y
_atom_site_fract_z
_atom_site_U_iso_or_equiv
_atom_site_adp_type
_atom_site_occupancy
_atom_site_symmetry_multiplicity
_atom_site_calc_flag
_atom_site_refinement_flags
Fe1 Fe 0.67067(4) -0.01575(4) 0.18164(3) 0.01749(18) Uani 1 1 d .
C1 C 0.7508(2) 0.0697(3) 0.18637(19) 0.0176(10) Uani 1 1 d .
N1 N 0.7651(2) 0.1409(2) 0.14909(15) 0.0178(9) Uani 1 1 d .
N2 N 0.8071(2) 0.0732(2) 0.22926(16) 0.0199(9) Uani 1 1 d .
C2 C 0.8268(2) 0.1846(3) 0.1700(2) 0.0212(11) Uani 1 1 d .
H2 H 0.8467 0.235 0.152 0.025 Uiso 1 1 calc R
C3 C 0.8528(3) 0.1431(3) 0.2198(2) 0.0201(11) Uani 1 1 d .
H3 H 0.8947 0.1582 0.2443 0.024 Uiso 1 1 calc R
C4 C 0.7261(3) 0.1708(3) 0.0950(2) 0.0209(11) Uani 1 1 d .
C5 C 0.6703(2) 0.2310(3) 0.1015(2) 0.0213(11) Uani 1 1 d .
C6 C 0.6352(3) 0.2621(3) 0.0478(2) 0.0253(12) Uani 1 1 d .
H6 H 0.5958 0.3011 0.0511 0.03 Uiso 1 1 calc R
C7 C 0.6565(3) 0.2372(3) -0.0107(2) 0.0260(12) Uani 1 1 d .
C8 C 0.7136(3) 0.1812(3) -0.0151(2) 0.0288(12) Uani 1 1 d .
H8 H 0.7287 0.165 -0.0551 0.035 Uiso 1 1 calc R
C9 C 0.7501(3) 0.1475(3) 0.0372(2) 0.0220(11) Uani 1 1 d .
C10 C 0.6494(3) 0.2613(3) 0.1639(2) 0.0310(13) Uani 1 1 d .
H10A H 0.6246 0.2143 0.1851 0.046 Uiso 1 1 calc R
H10B H 0.617 0.3115 0.1592 0.046 Uiso 1 1 calc R
H10C H 0.6928 0.2782 0.1886 0.046 Uiso 1 1 calc R
C11 C 0.6148(3) 0.2705(3) -0.0676(2) 0.0363(14) Uani 1 1 d .
H11A H 0.6253 0.3323 -0.0732 0.054 Uiso 1 1 calc R
H11B H 0.5629 0.2627 -0.0622 0.054 Uiso 1 1 calc R
H11C H 0.6292 0.238 -0.1042 0.054 Uiso 1 1 calc R
C12 C 0.8131(3) 0.0871(3) 0.0311(2) 0.0323(13) Uani 1 1 d .
H12A H 0.8573 0.1153 0.0477 0.048 Uiso 1 1 calc R
H12B H 0.8185 0.0728 -0.0128 0.048 Uiso 1 1 calc R
H12C H 0.8046 0.0337 0.0545 0.048 Uiso 1 1 calc R
C13 C 0.8201(2) 0.0185(3) 0.28310(19) 0.0168(10) Uani 1 1 d .
C14 C 0.7906(3) 0.0429(3) 0.3386(2) 0.0204(11) Uani 1 1 d .
C15 C 0.8102(3) -0.0046(3) 0.3910(2) 0.0234(11) Uani 1 1 d .
H15 H 0.7912 0.0117 0.4296 0.028 Uiso 1 1 calc R
C16 C 0.8562(3) -0.0742(3) 0.3894(2) 0.0242(11) Uani 1 1 d .
C17 C 0.8865(3) -0.0954(3) 0.3332(2) 0.0240(11) Uani 1 1 d .
H17 H 0.9191 -0.1429 0.3318 0.029 Uiso 1 1 calc R
C18 C 0.8701(2) -0.0488(3) 0.2796(2) 0.0198(11) Uani 1 1 d .
C19 C 0.7390(3) 0.1174(3) 0.3434(2) 0.0293(12) Uani 1 1 d .
H19A H 0.7459 0.1582 0.3093 0.044 Uiso 1 1 calc R
H19B H 0.748 0.1472 0.3832 0.044 Uiso 1 1 calc R
H19C H 0.6892 0.0955 0.341 0.044 Uiso 1 1 calc R
C20 C 0.8737(3) -0.1266(3) 0.4472(2) 0.0351(14) Uani 1 1 d .
H20A H 0.8742 -0.0883 0.4836 0.053 Uiso 1 1 calc R
H20B H 0.9212 -0.1538 0.4441 0.053 Uiso 1 1 calc R
H20C H 0.8369 -0.1718 0.4516 0.053 Uiso 1 1 calc R
C21 C 0.9069(3) -0.0687(3) 0.2209(2) 0.0252(11) Uani 1 1 d .
H21A H 0.9548 -0.0414 0.2222 0.038 Uiso 1 1 calc R
H21B H 0.8779 -0.046 0.1854 0.038 Uiso 1 1 calc R
H21C H 0.9122 -0.1317 0.2166 0.038 Uiso 1 1 calc R
C22 C 0.5976(2) -0.1062(3) 0.19642(19) 0.0179(10) Uani 1 1 d .
N3 N 0.5670(2) -0.1665(2) 0.15716(15) 0.0170(8) Uani 1 1 d .
N4 N 0.5715(2) -0.1319(2) 0.25278(15) 0.0183(9) Uani 1 1 d .
C23 C 0.5246(3) -0.2262(3) 0.1873(2) 0.0225(11) Uani 1 1 d .
H23 H 0.4986 -0.2736 0.169 0.027 Uiso 1 1 calc R
C24 C 0.5277(3) -0.2040(3) 0.2468(2) 0.0229(11) Uani 1 1 d .
H24 H 0.504 -0.2325 0.2793 0.028 Uiso 1 1 calc R
C25 C 0.5639(2) -0.1649(3) 0.09014(19) 0.0180(10) Uani 1 1 d .
C26 C 0.5105(2) -0.1142(3) 0.0620(2) 0.0189(10) Uani 1 1 d .
C27 C 0.5012(3) -0.1196(3) -0.00237(19) 0.0197(11) Uani 1 1 d .
H27 H 0.4649 -0.0854 -0.0231 0.024 Uiso 1 1 calc R
C28 C 0.5439(3) -0.1738(3) -0.03660(19) 0.0202(11) Uani 1 1 d .
C29 C 0.5964(3) -0.2225(3) -0.0063(2) 0.0246(11) Uani 1 1 d .
H29 H 0.626 -0.2593 -0.0299 0.03 Uiso 1 1 calc R
C30 C 0.6078(3) -0.2196(3) 0.0575(2) 0.0228(11) Uani 1 1 d .
C31 C 0.4622(3) -0.0574(3) 0.0984(2) 0.0253(11) Uani 1 1 d .
H31A H 0.4358 -0.0931 0.1276 0.038 Uiso 1 1 calc R
H31B H 0.4277 -0.0277 0.07 0.038 Uiso 1 1 calc R
H31C H 0.4915 -0.0143 0.1216 0.038 Uiso 1 1 calc R
C32 C 0.5308(3) -0.1827(3) -0.10540(19) 0.0281(12) Uani 1 1 d .
H32A H 0.5685 -0.1516 -0.1269 0.042 Uiso 1 1 calc R
H32B H 0.4834 -0.1581 -0.1175 0.042 Uiso 1 1 calc R
H32C H 0.5317 -0.2444 -0.1168 0.042 Uiso 1 1 calc R
C33 C 0.6642(3) -0.2758(3) 0.0899(2) 0.0354(13) Uani 1 1 d .
H33A H 0.6984 -0.2391 0.1139 0.053 Uiso 1 1 calc R
H33B H 0.6902 -0.3089 0.059 0.053 Uiso 1 1 calc R
H33C H 0.6408 -0.3161 0.118 0.053 Uiso 1 1 calc R
C34 C 0.5826(3) -0.0910(3) 0.31284(19) 0.0193(10) Uani 1 1 d .
C35 C 0.5290(3) -0.0340(3) 0.3314(2) 0.0235(11) Uani 1 1 d .
C36 C 0.5375(3) 0.0007(3) 0.3911(2) 0.0290(12) Uani 1 1 d .
H36 H 0.503 0.0413 0.4048 0.035 Uiso 1 1 calc R
C37 C 0.5946(3) -0.0224(3) 0.4309(2) 0.0261(12) Uani 1 1 d .
C38 C 0.6446(3) -0.0813(3) 0.4105(2) 0.0235(11) Uani 1 1 d .
H38 H 0.6836 -0.0981 0.438 0.028 Uiso 1 1 calc R
C39 C 0.6399(3) -0.1167(3) 0.35156(19) 0.0188(10) Uani 1 1 d .
C40 C 0.4645(3) -0.0116(3) 0.2904(2) 0.0299(12) Uani 1 1 d .
H40A H 0.48 0.0018 0.2485 0.045 Uiso 1 1 calc R
H40B H 0.4401 0.0392 0.3073 0.045 Uiso 1 1 calc R
H40C H 0.431 -0.061 0.2885 0.045 Uiso 1 1 calc R
C41 C 0.6026(3) 0.0136(3) 0.4959(2) 0.0363(14) Uani 1 1 d .
H41A H 0.6467 0.0486 0.4999 0.055 Uiso 1 1 calc R
H41B H 0.6055 -0.0345 0.5258 0.055 Uiso 1 1 calc R
H41C H 0.5606 0.0499 0.5043 0.055 Uiso 1 1 calc R
C42 C 0.6954(3) -0.1816(3) 0.3327(2) 0.0250(12) Uani 1 1 d .
H42A H 0.7364 -0.1511 0.3155 0.037 Uiso 1 1 calc R
H42B H 0.6738 -0.2208 0.3013 0.037 Uiso 1 1 calc R
H42C H 0.7121 -0.2154 0.3691 0.037 Uiso 1 1 calc R
C43 C 0.7309(3) -0.1028(3) 0.19473(19) 0.0202(11) Uani 1 1 d .
O1 O 0.76714(17) -0.16528(19) 0.19798(13) 0.0250(8) Uani 1 1 d .
C44 C 0.6216(3) 0.0587(3) 0.2266(2) 0.0233(11) Uani 1 1 d .
O2 O 0.58787(19) 0.10911(19) 0.25328(15) 0.0315(9) Uani 1 1 d .
C45 C 0.6562(2) -0.0081(3) 0.0996(2) 0.0205(11) Uani 1 1 d .
O3 O 0.65120(18) -0.00558(18) 0.04618(14) 0.0258(8) Uani 1 1 d .
Fe2 Fe 0.86580(4) 0.41149(4) 0.30750(3) 0.02167(19) Uani 1 1 d .
C46 C 0.8509(2) 0.5324(3) 0.2751(2) 0.0190(10) Uani 1 1 d .
N5 N 0.8401(2) 0.6061(2) 0.30887(15) 0.0208(9) Uani 1 1 d .
N6 N 0.8424(2) 0.5607(2) 0.21550(16) 0.0199(9) Uani 1 1 d .
C47 C 0.8256(3) 0.6766(3) 0.2701(2) 0.0245(11) Uani 1 1 d .
H47 H 0.8162 0.7344 0.2828 0.029 Uiso 1 1 calc R
C48 C 0.8272(3) 0.6486(3) 0.2122(2) 0.0257(12) Uani 1 1 d .
H48 H 0.8195 0.6822 0.1756 0.031 Uiso 1 1 calc R
C49 C 0.8494(3) 0.6183(2) 0.3748(2) 0.0192(11) Uani 1 1 d .
C50 C 0.9170(3) 0.6430(3) 0.3985(2) 0.0217(11) Uani 1 1 d .
C51 C 0.9252(3) 0.6586(3) 0.4614(2) 0.0278(12) Uani 1 1 d .
H51 H 0.9715 0.6739 0.4787 0.033 Uiso 1 1 calc R
C52 C 0.8675(3) 0.6526(3) 0.5000(2) 0.0294(13) Uani 1 1 d .
C53 C 0.8013(3) 0.6282(3) 0.4751(2) 0.0295(13) Uani 1 1 d .
H53 H 0.7617 0.6232 0.5015 0.035 Uiso 1 1 calc R
C54 C 0.7904(3) 0.6104(3) 0.4119(2) 0.0251(12) Uani 1 1 d .
C55 C 0.9799(3) 0.6530(3) 0.3572(2) 0.0299(12) Uani 1 1 d .
H55A H 1.0222 0.6733 0.382 0.045 Uiso 1 1 calc R
H55B H 0.9678 0.6953 0.3245 0.045 Uiso 1 1 calc R
H55C H 0.9908 0.5968 0.3384 0.045 Uiso 1 1 calc R
C56 C 0.8776(3) 0.6738(4) 0.5679(2) 0.0503(17) Uani 1 1 d .
H56A H 0.8827 0.7368 0.5731 0.075 Uiso 1 1 calc R
H56B H 0.9212 0.6449 0.585 0.075 Uiso 1 1 calc R
H56C H 0.8355 0.6536 0.59 0.075 Uiso 1 1 calc R
C57 C 0.7175(3) 0.5808(3) 0.3872(2) 0.0360(13) Uani 1 1 d .
H57A H 0.7102 0.5997 0.344 0.054 Uiso 1 1 calc R
H57B H 0.6799 0.6061 0.4123 0.054 Uiso 1 1 calc R
H57C H 0.7149 0.5173 0.3893 0.054 Uiso 1 1 calc R
C58 C 0.8554(3) 0.5116(3) 0.1602(2) 0.0210(11) Uani 1 1 d .
C59 C 0.9232(3) 0.5158(3) 0.1354(2) 0.0230(11) Uani 1 1 d .
C60 C 0.9355(3) 0.4647(3) 0.0832(2) 0.0248(11) Uani 1 1 d .
H60 H 0.9816 0.4663 0.0655 0.03 Uiso 1 1 calc R
C61 C 0.8820(3) 0.4118(3) 0.0568(2) 0.0298(13) Uani 1 1 d .
C62 C 0.8134(3) 0.4144(3) 0.0807(2) 0.0280(12) Uani 1 1 d .
H62 H 0.7758 0.3808 0.0614 0.034 Uiso 1 1 calc R
C63 C 0.7985(3) 0.4646(3) 0.1319(2) 0.0239(11) Uani 1 1 d .
C64 C 0.9809(3) 0.5723(3) 0.1636(2) 0.0290(12) Uani 1 1 d .
H64A H 0.9674 0.6334 0.1577 0.044 Uiso 1 1 calc R
H64B H 1.0265 0.5609 0.1436 0.044 Uiso 1 1 calc R
H64C H 0.9868 0.5597 0.2081 0.044 Uiso 1 1 calc R
C65 C 0.8989(3) 0.3533(3) 0.0029(2) 0.0399(14) Uani 1 1 d .
H65A H 0.8567 0.317 -0.0079 0.06 Uiso 1 1 calc R
H65B H 0.9402 0.3161 0.0146 0.06 Uiso 1 1 calc R
H65C H 0.9107 0.3889 -0.0331 0.06 Uiso 1 1 calc R
C66 C 0.7241(3) 0.4707(3) 0.1543(2) 0.0324(13) Uani 1 1 d .
H66A H 0.7221 0.4426 0.195 0.049 Uiso 1 1 calc R
H66B H 0.6905 0.4416 0.1247 0.049 Uiso 1 1 calc R
H66C H 0.7105 0.532 0.1579 0.049 Uiso 1 1 calc R
C67 C 0.7708(3) 0.3987(3) 0.3087(2) 0.0275(12) Uani 1 1 d .
O4 O 0.7094(2) 0.3847(2) 0.30923(16) 0.0391(9) Uani 1 1 d .
C68 C 0.9218(3) 0.4450(3) 0.3732(2) 0.0260(12) Uani 1 1 d .
O5 O 0.9598(2) 0.4541(2) 0.41589(16) 0.0411(10) Uani 1 1 d .
C69 C 0.9105(3) 0.3723(3) 0.2412(2) 0.0206(11) Uani 1 1 d .
O6 O 0.94159(19) 0.33643(19) 0.20332(15) 0.0284(8) Uani 1 1 d .
C70 C 0.8766(3) 0.3059(3) 0.3395(2) 0.0256(12) Uani 1 1 d .
O7 O 0.8858(2) 0.2388(2) 0.36099(15) 0.0382(9) Uani 1 1 d .

loop_
_atom_site_aniso_label
_atom_site_aniso_U_11
_atom_site_aniso_U_22
_atom_site_aniso_U_33
_atom_site_aniso_U_23
_atom_site_aniso_U_13
_atom_site_aniso_U_12
Fe1 0.0218(4) 0.0140(3) 0.0167(3) 0.0010(3) 0.0015(3) -0.0006(3)
C1 0.023(3) 0.015(2) 0.016(2) -0.0011(18) 0.006(2) 0.0032(19)
N1 0.021(2) 0.0161(19) 0.016(2) 0.0003(16) 0.0008(17) 0.0026(16)
N2 0.020(2) 0.018(2) 0.022(2) -0.0016(16) 0.0028(18) 0.0019(17)
C2 0.022(3) 0.019(2) 0.023(3) -0.001(2) 0.000(2) -0.009(2)
C3 0.019(3) 0.018(2) 0.023(3) 0.003(2) -0.001(2) -0.002(2)
C4 0.025(3) 0.017(2) 0.021(3) 0.0047(19) -0.002(2) -0.004(2)
C5 0.019(3) 0.015(2) 0.031(3) 0.003(2) 0.006(2) -0.003(2)
C6 0.023(3) 0.021(3) 0.031(3) 0.009(2) -0.002(2) -0.004(2)
C7 0.029(3) 0.025(3) 0.023(3) 0.009(2) -0.006(2) -0.014(2)
C8 0.044(4) 0.021(3) 0.021(3) -0.002(2) 0.006(2) -0.011(2)
C9 0.026(3) 0.016(2) 0.024(3) 0.003(2) 0.002(2) -0.006(2)
C10 0.038(4) 0.023(3) 0.032(3) 0.003(2) 0.003(2) 0.005(2)
C11 0.043(4) 0.036(3) 0.029(3) 0.015(2) -0.014(3) -0.015(3)
C12 0.037(4) 0.032(3) 0.030(3) -0.002(2) 0.014(3) -0.001(2)
C13 0.021(3) 0.014(2) 0.015(2) 0.0023(18) -0.006(2) -0.0041(19)
C14 0.025(3) 0.018(2) 0.019(3) -0.004(2) 0.000(2) -0.005(2)
C15 0.029(3) 0.026(3) 0.016(2) -0.008(2) 0.006(2) -0.008(2)
C16 0.027(3) 0.020(3) 0.025(3) 0.001(2) -0.004(2) -0.009(2)
C17 0.025(3) 0.020(2) 0.026(3) -0.002(2) -0.008(2) 0.006(2)
C18 0.020(3) 0.017(2) 0.022(3) -0.0029(19) 0.001(2) -0.002(2)
C19 0.035(3) 0.029(3) 0.023(3) -0.003(2) 0.001(2) 0.006(2)
C20 0.052(4) 0.024(3) 0.029(3) 0.008(2) -0.006(3) -0.009(2)
C21 0.024(3) 0.027(3) 0.024(3) -0.003(2) 0.001(2) 0.003(2)
C22 0.023(3) 0.015(2) 0.016(2) 0.0041(19) 0.003(2) 0.005(2)
N3 0.022(2) 0.0181(19) 0.0107(19) 0.0015(15) -0.0006(16) -0.0014(16)
N4 0.022(2) 0.018(2) 0.015(2) 0.0011(15) 0.0022(17) -0.0036(17)
C23 0.030(3) 0.013(2) 0.024(3) 0.005(2) -0.003(2) -0.009(2)
C24 0.028(3) 0.022(3) 0.019(3) 0.010(2) 0.004(2) -0.007(2)
C25 0.026(3) 0.015(2) 0.013(2) -0.0004(18) -0.003(2) -0.005(2)
C26 0.023(3) 0.015(2) 0.019(3) 0.0008(19) 0.002(2) -0.004(2)
C27 0.027(3) 0.019(2) 0.013(2) 0.0025(18) -0.003(2) 0.001(2)
C28 0.029(3) 0.020(2) 0.012(2) -0.0061(19) 0.001(2) -0.009(2)
C29 0.028(3) 0.021(3) 0.024(3) -0.006(2) 0.002(2) 0.000(2)
C30 0.027(3) 0.018(2) 0.024(3) 0.001(2) 0.002(2) 0.001(2)
C31 0.031(3) 0.024(3) 0.021(3) 0.001(2) 0.001(2) 0.005(2)
C32 0.035(3) 0.029(3) 0.020(3) 0.002(2) -0.004(2) -0.002(2)
C33 0.044(4) 0.025(3) 0.037(3) -0.002(2) -0.003(3) 0.004(2)
C34 0.025(3) 0.023(2) 0.011(2) 0.0012(19) 0.004(2) -0.007(2)
C35 0.022(3) 0.023(3) 0.027(3) 0.004(2) 0.010(2) -0.004(2)
C36 0.042(4) 0.023(3) 0.023(3) -0.002(2) 0.013(2) 0.002(2)
C37 0.038(3) 0.022(3) 0.019(3) 0.000(2) 0.007(2) -0.008(2)
C38 0.034(3) 0.022(3) 0.014(2) 0.005(2) -0.001(2) -0.011(2)
C39 0.024(3) 0.014(2) 0.018(2) 0.0008(19) 0.000(2) -0.006(2)
C40 0.030(3) 0.027(3) 0.033(3) 0.002(2) 0.005(2) 0.001(2)
C41 0.061(4) 0.032(3) 0.017(3) -0.003(2) 0.008(3) -0.010(3)
C42 0.036(3) 0.021(3) 0.019(3) 0.001(2) 0.000(2) 0.003(2)
C43 0.022(3) 0.024(3) 0.014(2) 0.000(2) 0.000(2) -0.003(2)
O1 0.027(2) 0.0244(18) 0.0234(19) 0.0001(14) -0.0028(15) 0.0060(15)
C44 0.024(3) 0.018(3) 0.028(3) 0.004(2) 0.001(2) -0.012(2)
O2 0.037(2) 0.0184(18) 0.040(2) -0.0040(15) 0.0173(18) 0.0004(16)
C45 0.019(3) 0.014(2) 0.028(3) 0.004(2) 0.000(2) -0.0034(19)
O3 0.034(2) 0.0247(18) 0.0182(18) 0.0024(14) -0.0031(15) -0.0081(15)
Fe2 0.0279(5) 0.0155(3) 0.0218(4) 0.0016(3) 0.0021(3) 0.0003(3)
C46 0.017(3) 0.019(2) 0.021(3) -0.002(2) 0.003(2) 0.000(2)
N5 0.032(3) 0.018(2) 0.013(2) 0.0033(16) 0.0012(17) 0.0015(17)
N6 0.027(3) 0.018(2) 0.016(2) 0.0020(16) 0.0065(17) 0.0031(17)
C47 0.031(3) 0.015(2) 0.027(3) 0.007(2) 0.005(2) 0.005(2)
C48 0.038(3) 0.019(3) 0.020(3) 0.003(2) 0.001(2) 0.003(2)
C49 0.029(3) 0.008(2) 0.021(3) 0.0013(18) 0.006(2) 0.005(2)
C50 0.034(3) 0.012(2) 0.020(3) -0.0021(19) 0.003(2) 0.002(2)
C51 0.033(3) 0.020(3) 0.031(3) -0.001(2) 0.004(2) 0.004(2)
C52 0.044(4) 0.017(3) 0.028(3) -0.001(2) 0.005(3) 0.009(2)
C53 0.040(4) 0.019(3) 0.031(3) 0.009(2) 0.017(3) 0.004(2)
C54 0.032(3) 0.013(2) 0.031(3) 0.003(2) 0.011(2) 0.001(2)
C55 0.027(3) 0.029(3) 0.034(3) 0.000(2) 0.004(2) -0.004(2)
C56 0.070(5) 0.056(4) 0.025(3) 0.001(3) 0.002(3) 0.009(3)
C57 0.034(4) 0.025(3) 0.049(3) -0.001(2) 0.011(3) -0.001(2)
C58 0.029(3) 0.015(2) 0.018(2) 0.0042(19) 0.000(2) 0.005(2)
C59 0.033(3) 0.017(2) 0.019(3) 0.007(2) -0.001(2) 0.006(2)
C60 0.027(3) 0.026(3) 0.021(3) -0.001(2) 0.004(2) 0.009(2)
C61 0.043(4) 0.023(3) 0.022(3) 0.002(2) -0.010(2) 0.005(2)
C62 0.040(4) 0.023(3) 0.021(3) 0.003(2) -0.005(2) -0.008(2)
C63 0.027(3) 0.022(3) 0.023(3) 0.008(2) -0.002(2) 0.000(2)
C64 0.023(3) 0.028(3) 0.036(3) 0.000(2) 0.003(2) 0.000(2)
C65 0.056(4) 0.037(3) 0.027(3) -0.008(2) -0.001(3) 0.008(3)
C66 0.028(3) 0.034(3) 0.036(3) 0.006(2) 0.001(2) -0.004(2)
C67 0.046(4) 0.015(2) 0.022(3) 0.007(2) 0.010(3) 0.003(2)
O4 0.029(3) 0.044(2) 0.044(2) 0.0049(17) 0.0041(19) -0.0044(19)
C68 0.035(3) 0.014(2) 0.029(3) 0.008(2) -0.001(3) 0.006(2)
O5 0.054(3) 0.027(2) 0.041(2) -0.0015(17) -0.019(2) 0.0058(17)
C69 0.020(3) 0.014(2) 0.027(3) 0.010(2) -0.001(2) -0.005(2)
O6 0.034(2) 0.0222(18) 0.029(2) 0.0003(15) 0.0039(17) 0.0019(15)
C70 0.030(3) 0.025(3) 0.021(3) 0.001(2) -0.002(2) -0.008(2)
O7 0.057(3) 0.0182(19) 0.039(2) 0.0075(16) -0.0027(19) 0.0023(17)

loop_
_atom_type_symbol
_atom_type_description
_atom_type_scat_dispersion_real
_atom_type_scat_dispersion_imag
_atom_type_scat_source
C C 0.0033 0.0016 'International Tables Vol C Tables 4.2.6.8 and 6.1.1.4'
H H 0 0 'International Tables Vol C Tables 4.2.6.8 and 6.1.1.4'
N N 0.0061 0.0033 'International Tables Vol C Tables 4.2.6.8 and 6.1.1.4'
O O 0.0106 0.006 'International Tables Vol C Tables 4.2.6.8 and 6.1.1.4'
Fe Fe 0.3463 0.8444 'International Tables Vol C Tables 4.2.6.8 and 6.1.1.4'

loop_
_geom_angle_atom_site_label_1
_geom_angle_atom_site_label_2
_geom_angle_atom_site_label_3
_geom_angle
C43 Fe1 C44 137.7(2)
C43 Fe1 C45 106.1(2)
C44 Fe1 C45 116.1(2)
C43 Fe1 C22 82.59(19)
C44 Fe1 C22 89.81(19)
C45 Fe1 C22 97.52(18)
C43 Fe1 C1 91.68(19)
C44 Fe1 C1 86.75(18)
C45 Fe1 C1 95.07(18)
C22 Fe1 C1 167.19(17)
N2 C1 N1 101.6(4)
N2 C1 Fe1 127.6(3)
N1 C1 Fe1 130.8(3)
C2 N1 C1 111.6(4)
C2 N1 C4 119.5(3)
C1 N1 C4 128.8(4)
C1 N2 C3 112.5(3)
C1 N2 C13 128.1(4)
C3 N2 C13 119.2(4)
C3 C2 N1 107.3(4)
C3 C2 H2 126.4
N1 C2 H2 126.4
C2 C3 N2 106.9(4)
C2 C3 H3 126.5
N2 C3 H3 126.5
C9 C4 C5 121.8(4)
C9 C4 N1 118.7(4)
C5 C4 N1 119.0(4)
C6 C5 C4 117.8(4)
C6 C5 C10 120.9(4)
C4 C5 C10 121.2(4)
C5 C6 C7 121.4(4)
C5 C6 H6 119.3
C7 C6 H6 119.3
C8 C7 C6 119.0(4)
C8 C7 C11 121.8(4)
C6 C7 C11 119.2(5)
C7 C8 C9 121.9(4)
C7 C8 H8 119
C9 C8 H8 119
C4 C9 C8 117.9(4)
C4 C9 C12 121.2(4)
C8 C9 C12 120.9(4)
C5 C10 H10A 109.5
C5 C10 H10B 109.5
H10A C10 H10B 109.5
C5 C10 H10C 109.5
H10A C10 H10C 109.5
H10B C10 H10C 109.5
C7 C11 H11A 109.5
C7 C11 H11B 109.5
H11A C11 H11B 109.5
C7 C11 H11C 109.5
H11A C11 H11C 109.5
H11B C11 H11C 109.5
C9 C12 H12A 109.5
C9 C12 H12B 109.5
H12A C12 H12B 109.5
C9 C12 H12C 109.5
H12A C12 H12C 109.5
H12B C12 H12C 109.5
C14 C13 C18 122.3(4)
C14 C13 N2 118.4(4)
C18 C13 N2 118.6(4)
C15 C14 C13 117.5(4)
C15 C14 C19 119.6(4)
C13 C14 C19 122.9(4)
C16 C15 C14 122.4(4)
C16 C15 H15 118.8
C14 C15 H15 118.8
C15 C16 C17 118.6(4)
C15 C16 C20 120.6(4)
C17 C16 C20 120.8(4)
C18 C17 C16 121.5(4)
C18 C17 H17 119.3
C16 C17 H17 119.3
C17 C18 C13 117.6(4)
C17 C18 C21 120.7(4)
C13 C18 C21 121.7(4)
C14 C19 H19A 109.5
C14 C19 H19B 109.5
H19A C19 H19B 109.5
C14 C19 H19C 109.5
H19A C19 H19C 109.5
H19B C19 H19C 109.5
C16 C20 H20A 109.5
C16 C20 H20B 109.5
H20A C20 H20B 109.5
C16 C20 H20C 109.5
H20A C20 H20C 109.5
H20B C20 H20C 109.5
C18 C21 H21A 109.5
C18 C21 H21B 109.5
H21A C21 H21B 109.5
C18 C21 H21C 109.5
H21A C21 H21C 109.5
H21B C21 H21C 109.5
N3 C22 N4 101.4(3)
N3 C22 Fe1 130.5(3)
N4 C22 Fe1 127.6(3)
C22 N3 C23 112.9(3)
C22 N3 C25 127.4(3)
C23 N3 C25 118.7(3)
C24 N4 C22 112.0(3)
C24 N4 C34 119.8(3)
C22 N4 C34 128.2(3)
C24 C23 N3 106.2(4)
C24 C23 H23 126.9
N3 C23 H23 126.9
C23 C24 N4 107.5(4)
C23 C24 H24 126.3
N4 C24 H24 126.3
C26 C25 C30 123.1(4)
C26 C25 N3 116.6(4)
C30 C25 N3 119.9(4)
C25 C26 C27 117.4(4)
C25 C26 C31 122.2(4)
C27 C26 C31 120.3(4)
C28 C27 C26 121.1(4)
C28 C27 H27 119.4
C26 C27 H27 119.4
C29 C28 C27 119.0(4)
C29 C28 C32 120.3(4)
C27 C28 C32 120.6(4)
C28 C29 C30 122.2(4)
C28 C29 H29 118.9
C30 C29 H29 118.9
C29 C30 C25 117.2(4)
C29 C30 C33 121.2(4)
C25 C30 C33 121.6(4)
C26 C31 H31A 109.5
C26 C31 H31B 109.5
H31A C31 H31B 109.5
C26 C31 H31C 109.5
H31A C31 H31C 109.5
H31B C31 H31C 109.5
C28 C32 H32A 109.5
C28 C32 H32B 109.5
H32A C32 H32B 109.5
C28 C32 H32C 109.5
H32A C32 H32C 109.5
H32B C32 H32C 109.5
C30 C33 H33A 109.5
C30 C33 H33B 109.5
H33A C33 H33B 109.5
C30 C33 H33C 109.5
H33A C33 H33C 109.5
H33B C33 H33C 109.5
C39 C34 C35 123.0(4)
C39 C34 N4 119.5(4)
C35 C34 N4 117.0(4)
C34 C35 C36 116.8(4)
C34 C35 C40 122.4(4)
C36 C35 C40 120.8(4)
C37 C36 C35 121.9(5)
C37 C36 H36 119
C35 C36 H36 119
C36 C37 C38 118.6(4)
C36 C37 C41 121.7(4)
C38 C37 C41 119.7(5)
C37 C38 C39 122.3(4)
C37 C38 H38 118.8
C39 C38 H38 118.8
C34 C39 C38 117.3(4)
C34 C39 C42 123.0(4)
C38 C39 C42 119.6(4)
C35 C40 H40A 109.5
C35 C40 H40B 109.5
H40A C40 H40B 109.5
C35 C40 H40C 109.5
H40A C40 H40C 109.5
H40B C40 H40C 109.5
C37 C41 H41A 109.5
C37 C41 H41B 109.5
H41A C41 H41B 109.5
C37 C41 H41C 109.5
H41A C41 H41C 109.5
H41B C41 H41C 109.5
C39 C42 H42A 109.5
C39 C42 H42B 109.5
H42A C42 H42B 109.5
C39 C42 H42C 109.5
H42A C42 H42C 109.5
H42B C42 H42C 109.5
O1 C43 Fe1 172.6(4)
O2 C44 Fe1 176.5(4)
O3 C45 Fe1 175.5(4)
C67 Fe2 C70 89.3(2)
C67 Fe2 C69 117.9(2)
C70 Fe2 C69 87.3(2)
C67 Fe2 C68 124.2(2)
C70 Fe2 C68 84.5(2)
C69 Fe2 C68 117.1(2)
C67 Fe2 C46 89.17(19)
C70 Fe2 C46 177.10(19)
C69 Fe2 C46 95.62(18)
C68 Fe2 C46 94.25(18)
N6 C46 N5 102.9(3)
N6 C46 Fe2 129.5(3)
N5 C46 Fe2 127.4(3)
C46 N5 C47 111.0(4)
C46 N5 C49 128.4(3)
C47 N5 C49 120.3(3)
C46 N6 C48 112.2(3)
C46 N6 C58 126.7(3)
C48 N6 C58 120.8(3)
C48 C47 N5 107.5(4)
C48 C47 H47 126.2
N5 C47 H47 126.2
C47 C48 N6 106.5(4)
C47 C48 H48 126.7
N6 C48 H48 126.7
C50 C49 C54 122.4(4)
C50 C49 N5 118.0(4)
C54 C49 N5 119.5(4)
C51 C50 C49 118.0(5)
C51 C50 C55 120.5(5)
C49 C50 C55 121.5(4)
C50 C51 C52 121.5(5)
C50 C51 H51 119.2
C52 C51 H51 119.2
C53 C52 C51 118.9(5)
C53 C52 C56 121.0(5)
C51 C52 C56 120.1(5)
C52 C53 C54 121.8(5)
C52 C53 H53 119.1
C54 C53 H53 119.1
C49 C54 C53 117.3(5)
C49 C54 C57 122.9(4)
C53 C54 C57 119.8(4)
C50 C55 H55A 109.5
C50 C55 H55B 109.5
H55A C55 H55B 109.5
C50 C55 H55C 109.5
H55A C55 H55C 109.5
H55B C55 H55C 109.5
C52 C56 H56A 109.5
C52 C56 H56B 109.5
H56A C56 H56B 109.5
C52 C56 H56C 109.5
H56A C56 H56C 109.5
H56B C56 H56C 109.5
C54 C57 H57A 109.5
C54 C57 H57B 109.5
H57A C57 H57B 109.5
C54 C57 H57C 109.5
H57A C57 H57C 109.5
H57B C57 H57C 109.5
C59 C58 C63 122.4(4)
C59 C58 N6 118.6(4)
C63 C58 N6 119.0(4)
C58 C59 C60 117.6(4)
C58 C59 C64 121.1(4)
C60 C59 C64 121.3(4)
C61 C60 C59 121.6(5)
C61 C60 H60 119.2
C59 C60 H60 119.2
C60 C61 C62 118.5(4)
C60 C61 C65 119.9(5)
C62 C61 C65 121.5(4)
C63 C62 C61 121.9(5)
C63 C62 H62 119.1
C61 C62 H62 119.1
C62 C63 C58 117.7(5)
C62 C63 C66 121.0(4)
C58 C63 C66 121.3(4)
C59 C64 H64A 109.5
C59 C64 H64B 109.5
H64A C64 H64B 109.5
C59 C64 H64C 109.5
H64A C64 H64C 109.5
H64B C64 H64C 109.5
C61 C65 H65A 109.5
C61 C65 H65B 109.5
H65A C65 H65B 109.5
C61 C65 H65C 109.5
H65A C65 H65C 109.5
H65B C65 H65C 109.5
C63 C66 H66A 109.5
C63 C66 H66B 109.5
H66A C66 H66B 109.5
C63 C66 H66C 109.5
H66A C66 H66C 109.5
H66B C66 H66C 109.5
O4 C67 Fe2 175.6(4)
O5 C68 Fe2 170.3(4)
O6 C69 Fe2 170.3(4)
O7 C70 Fe2 177.7(5)

loop_
_geom_bond_atom_site_label_1
_geom_bond_atom_site_label_2
_geom_bond_distance
Fe1 C43 1.758(5)
Fe1 C44 1.775(5)
Fe1 C45 1.781(5)
Fe1 C22 1.976(4)
Fe1 C1 1.982(4)
C1 N2 1.365(5)
C1 N1 1.390(5)
N1 C2 1.385(5)
N1 C4 1.421(5)
N2 C3 1.389(5)
N2 C13 1.445(5)
C2 C3 1.320(6)
C2 H2 0.95
C3 H3 0.95
C4 C9 1.388(6)
C4 C5 1.399(6)
C5 C6 1.388(6)
C5 C10 1.490(6)
C6 C7 1.390(6)
C6 H6 0.95
C7 C8 1.371(7)
C7 C11 1.509(6)
C8 C9 1.390(6)
C8 H8 0.95
C9 C12 1.501(6)
C10 H10A 0.98
C10 H10B 0.98
C10 H10C 0.98
C11 H11A 0.98
C11 H11B 0.98
C11 H11C 0.98
C12 H12A 0.98
C12 H12B 0.98
C12 H12C 0.98
C13 C14 1.386(6)
C13 C18 1.395(6)
C14 C15 1.381(6)
C14 C19 1.499(6)
C15 C16 1.370(6)
C15 H15 0.95
C16 C17 1.392(6)
C16 C20 1.509(6)
C17 C18 1.382(6)
C17 H17 0.95
C18 C21 1.493(6)
C19 H19A 0.98
C19 H19B 0.98
C19 H19C 0.98
C20 H20A 0.98
C20 H20B 0.98
C20 H20C 0.98
C21 H21A 0.98
C21 H21B 0.98
C21 H21C 0.98
C22 N3 1.364(5)
C22 N4 1.384(5)
N3 C23 1.387(5)
N3 C25 1.443(5)
N4 C24 1.376(5)
N4 C34 1.446(5)
C23 C24 1.325(6)
C23 H23 0.95
C24 H24 0.95
C25 C26 1.380(6)
C25 C30 1.384(6)
C26 C27 1.392(6)
C26 C31 1.496(6)
C27 C28 1.384(6)
C27 H27 0.95
C28 C29 1.371(6)
C28 C32 1.498(6)
C29 C30 1.381(6)
C29 H29 0.95
C30 C33 1.506(6)
C31 H31A 0.98
C31 H31B 0.98
C31 H31C 0.98
C32 H32A 0.98
C32 H32B 0.98
C32 H32C 0.98
C33 H33A 0.98
C33 H33B 0.98
C33 H33C 0.98
C34 C39 1.380(6)
C34 C35 1.395(6)
C35 C36 1.395(6)
C35 C40 1.496(6)
C36 C37 1.378(7)
C36 H36 0.95
C37 C38 1.380(6)
C37 C41 1.507(6)
C38 C39 1.382(6)
C38 H38 0.95
C39 C42 1.501(6)
C40 H40A 0.98
C40 H40B 0.98
C40 H40C 0.98
C41 H41A 0.98
C41 H41B 0.98
C41 H41C 0.98
C42 H42A 0.98
C42 H42B 0.98
C42 H42C 0.98
C43 O1 1.173(5)
C44 O2 1.163(5)
C45 O3 1.151(5)
Fe2 C67 1.771(6)
Fe2 C70 1.773(5)
Fe2 C69 1.785(5)
Fe2 C68 1.795(5)
Fe2 C46 2.002(4)
C46 N6 1.360(5)
C46 N5 1.366(5)
N5 C47 1.390(5)
N5 C49 1.437(5)
N6 C48 1.383(5)
N6 C58 1.440(5)
C47 C48 1.320(6)
C47 H47 0.95
C48 H48 0.95
C49 C50 1.384(6)
C49 C54 1.386(6)
C50 C51 1.380(6)
C50 C55 1.503(6)
C51 C52 1.385(6)
C51 H51 0.95
C52 C53 1.369(7)
C52 C56 1.502(6)
C53 C54 1.395(6)
C53 H53 0.95
C54 C57 1.499(7)
C55 H55A 0.98
C55 H55B 0.98
C55 H55C 0.98
C56 H56A 0.98
C56 H56B 0.98
C56 H56C 0.98
C57 H57A 0.98
C57 H57B 0.98
C57 H57C 0.98
C58 C59 1.387(6)
C58 C63 1.396(6)
C59 C60 1.398(6)
C59 C64 1.487(6)
C60 C61 1.386(6)
C60 H60 0.95
C61 C62 1.392(7)
C61 C65 1.512(6)
C62 C63 1.384(6)
C62 H62 0.95
C63 C66 1.481(6)
C64 H64A 0.98
C64 H64B 0.98
C64 H64C 0.98
C65 H65A 0.98
C65 H65B 0.98
C65 H65C 0.98
C66 H66A 0.98
C66 H66B 0.98
C66 H66C 0.98
C67 O4 1.158(6)
C68 O5 1.142(5)
C69 O6 1.159(5)
C70 O7 1.142(5)

loop_
_geom_torsion_atom_site_label_1
_geom_torsion_atom_site_label_2
_geom_torsion_atom_site_label_3
_geom_torsion_atom_site_label_4
_geom_torsion
C43 Fe1 C1 N2 -45.3(4)
C44 Fe1 C1 N2 92.4(4)
C45 Fe1 C1 N2 -151.6(4)
C22 Fe1 C1 N2 17.8(10)
C43 Fe1 C1 N1 135.5(4)
C44 Fe1 C1 N1 -86.8(4)
C45 Fe1 C1 N1 29.1(4)
C22 Fe1 C1 N1 -161.5(6)
N2 C1 N1 C2 -0.7(5)
Fe1 C1 N1 C2 178.7(3)
N2 C1 N1 C4 178.5(4)
Fe1 C1 N1 C4 -2.1(6)
N1 C1 N2 C3 1.0(4)
Fe1 C1 N2 C3 -178.5(3)
N1 C1 N2 C13 176.1(4)
Fe1 C1 N2 C13 -3.3(6)
C1 N1 C2 C3 0.2(5)
C4 N1 C2 C3 -179.1(4)
N1 C2 C3 N2 0.4(5)
C1 N2 C3 C2 -0.9(5)
C13 N2 C3 C2 -176.5(4)
C2 N1 C4 C9 81.7(5)
C1 N1 C4 C9 -97.5(5)
C2 N1 C4 C5 -90.7(5)
C1 N1 C4 C5 90.1(5)
C9 C4 C5 C6 5.0(7)
N1 C4 C5 C6 177.2(4)
C9 C4 C5 C10 -174.6(4)
N1 C4 C5 C10 -2.3(6)
C4 C5 C6 C7 -2.6(6)
C10 C5 C6 C7 177.0(4)
C5 C6 C7 C8 -0.3(7)
C5 C6 C7 C11 177.8(4)
C6 C7 C8 C9 1.0(7)
C11 C7 C8 C9 -177.1(4)
C5 C4 C9 C8 -4.4(7)
N1 C4 C9 C8 -176.6(4)
C5 C4 C9 C12 176.2(4)
N1 C4 C9 C12 3.9(6)
C7 C8 C9 C4 1.3(7)
C7 C8 C9 C12 -179.3(4)
C1 N2 C13 C14 -88.6(5)
C3 N2 C13 C14 86.2(5)
C1 N2 C13 C18 100.8(5)
C3 N2 C13 C18 -84.3(5)
C18 C13 C14 C15 -2.6(7)
N2 C13 C14 C15 -172.8(4)
C18 C13 C14 C19 177.5(4)
N2 C13 C14 C19 7.3(6)
C13 C14 C15 C16 -1.0(7)
C19 C14 C15 C16 178.9(4)
C14 C15 C16 C17 2.9(7)
C14 C15 C16 C20 -177.4(4)
C15 C16 C17 C18 -1.2(7)
C20 C16 C17 C18 179.0(4)
C16 C17 C18 C13 -2.2(7)
C16 C17 C18 C21 175.8(4)
C14 C13 C18 C17 4.2(7)
N2 C13 C18 C17 174.4(4)
C14 C13 C18 C21 -173.9(4)
N2 C13 C18 C21 -3.7(6)
C43 Fe1 C22 N3 -83.0(4)
C44 Fe1 C22 N3 138.7(4)
C45 Fe1 C22 N3 22.4(4)
C1 Fe1 C22 N3 -147.0(7)
C43 Fe1 C22 N4 87.3(4)
C44 Fe1 C22 N4 -51.1(4)
C45 Fe1 C22 N4 -167.4(4)
C1 Fe1 C22 N4 23.3(10)
N4 C22 N3 C23 -0.1(5)
Fe1 C22 N3 C23 172.0(3)
N4 C22 N3 C25 168.1(4)
Fe1 C22 N3 C25 -19.8(7)
N3 C22 N4 C24 0.0(5)
Fe1 C22 N4 C24 -172.4(3)
N3 C22 N4 C34 -177.3(4)
Fe1 C22 N4 C34 10.3(6)
C22 N3 C23 C24 0.2(5)
C25 N3 C23 C24 -169.2(4)
N3 C23 C24 N4 -0.1(5)
C22 N4 C24 C23 0.1(5)
C34 N4 C24 C23 177.7(4)
C22 N3 C25 C26 -80.8(6)
C23 N3 C25 C26 86.8(5)
C22 N3 C25 C30 106.0(5)
C23 N3 C25 C30 -86.3(5)
C30 C25 C26 C27 0.1(7)
N3 C25 C26 C27 -172.8(4)
C30 C25 C26 C31 178.2(4)
N3 C25 C26 C31 5.3(6)
C25 C26 C27 C28 0.1(6)
C31 C26 C27 C28 -178.0(4)
C26 C27 C28 C29 -0.4(7)
C26 C27 C28 C32 176.6(4)
C27 C28 C29 C30 0.5(7)
C32 C28 C29 C30 -176.5(4)
C28 C29 C30 C25 -0.3(7)
C28 C29 C30 C33 178.0(4)
C26 C25 C30 C29 -0.1(7)
N3 C25 C30 C29 172.6(4)
C26 C25 C30 C33 -178.3(4)
N3 C25 C30 C33 -5.7(7)
C24 N4 C34 C39 91.2(5)
C22 N4 C34 C39 -91.6(5)
C24 N4 C34 C35 -81.5(5)
C22 N4 C34 C35 95.7(5)
C39 C34 C35 C36 3.3(7)
N4 C34 C35 C36 175.6(4)
C39 C34 C35 C40 -175.6(4)
N4 C34 C35 C40 -3.2(6)
C34 C35 C36 C37 -2.3(7)
C40 C35 C36 C37 176.6(4)
C35 C36 C37 C38 0.3(7)
C35 C36 C37 C41 -178.5(4)
C36 C37 C38 C39 1.0(7)
C41 C37 C38 C39 179.8(4)
C35 C34 C39 C38 -2.1(6)
N4 C34 C39 C38 -174.3(4)
C35 C34 C39 C42 176.6(4)
N4 C34 C39 C42 4.4(6)
C37 C38 C39 C34 -0.1(6)
C37 C38 C39 C42 -178.9(4)
C67 Fe2 C46 N6 -88.8(4)
C69 Fe2 C46 N6 29.2(4)
C68 Fe2 C46 N6 147.0(4)
C67 Fe2 C46 N5 84.7(4)
C69 Fe2 C46 N5 -157.4(4)
C68 Fe2 C46 N5 -39.6(4)
N6 C46 N5 C47 0.0(5)
Fe2 C46 N5 C47 -174.8(3)
N6 C46 N5 C49 -173.0(4)
Fe2 C46 N5 C49 12.2(7)
N5 C46 N6 C48 0.2(5)
Fe2 C46 N6 C48 174.8(3)
N5 C46 N6 C58 173.0(4)
Fe2 C46 N6 C58 -12.3(7)
C46 N5 C47 C48 -0.2(5)
C49 N5 C47 C48 173.5(4)
N5 C47 C48 N6 0.3(5)
C46 N6 C48 C47 -0.3(5)
C58 N6 C48 C47 -173.6(4)
C46 N5 C49 C50 88.5(5)
C47 N5 C49 C50 -83.9(5)
C46 N5 C49 C54 -95.4(5)
C47 N5 C49 C54 92.2(5)
C54 C49 C50 C51 1.1(6)
N5 C49 C50 C51 177.1(4)
C54 C49 C50 C55 -178.7(4)
N5 C49 C50 C55 -2.7(6)
C49 C50 C51 C52 -1.9(6)
C55 C50 C51 C52 177.9(4)
C50 C51 C52 C53 1.8(7)
C50 C51 C52 C56 -177.4(4)
C51 C52 C53 C54 -0.8(7)
C56 C52 C53 C54 178.3(4)
C50 C49 C54 C53 -0.2(6)
N5 C49 C54 C53 -176.1(4)
C50 C49 C54 C57 -177.9(4)
N5 C49 C54 C57 6.2(6)
C52 C53 C54 C49 0.1(6)
C52 C53 C54 C57 177.8(4)
C46 N6 C58 C59 -91.8(5)
C48 N6 C58 C59 80.5(5)
C46 N6 C58 C63 91.0(6)
C48 N6 C58 C63 -96.7(5)
C63 C58 C59 C60 -5.6(6)
N6 C58 C59 C60 177.3(4)
C63 C58 C59 C64 174.8(4)
N6 C58 C59 C64 -2.3(6)
C58 C59 C60 C61 0.3(6)
C64 C59 C60 C61 179.9(4)
C59 C60 C61 C62 4.1(7)
C59 C60 C61 C65 -176.1(4)
C60 C61 C62 C63 -3.5(7)
C65 C61 C62 C63 176.8(4)
C61 C62 C63 C58 -1.6(6)
C61 C62 C63 C66 176.2(4)
C59 C58 C63 C62 6.2(6)
N6 C58 C63 C62 -176.7(4)
C59 C58 C63 C66 -171.5(4)
N6 C58 C63 C66 5.5(6)
